data_8100301
loop_
_publ_author_name
'Wang, Ping'
'Xu, Wei'
'Zheng, Yue-Qing'

_publ_section_title
;
Crystal structure of dicaesium hexachlorotungstate(IV), Cs~2~[WCl~6~]
;
_journal_issue 1
_journal_name_full 'Zeitschrift f\"ur Kristallographie - New Crystal Structures'
_journal_page_first 25
_journal_page_last 25
_journal_volume 218
_journal_year 2003
_chemical_formula_structural 'Cs2 [WCl6]'
_chemical_formula_sum 'Cl6 Cs2 W'
_chemical_formula_weight 662.37
_space_group_IT_number 225
_symmetry_cell_setting cubic
_symmetry_space_group_name_Hall '-F 4 2 3'
_symmetry_space_group_name_H-M 'F m -3 m'
_cell_angle_alpha 90.00
_cell_angle_beta 90.00
_cell_angle_gamma 90.00
_cell_formula_units_Z 4
_cell_length_a 10.245(1)
_cell_length_b 10.245(1)
_cell_length_c 10.245(1)
_cell_measurement_temperature 293(2)
_cell_volume 1075.3(2)
_diffrn_ambient_temperature 293(2)
_exptl_crystal_density_diffrn 4.091
_cod_original_formula_sum 'Cl6 Cs2 W1'
_cod_database_code 8100301

loop_
_symmetry_equiv_pos_as_xyz
'x, y, z'
'-x, -y, z'
'-x, y, -z'
'x, -y, -z'
'z, x, y'
'z, -x, -y'
'-z, -x, y'
'-z, x, -y'
'y, z, x'
'-y, z, -x'
'y, -z, -x'
'-y, -z, x'
'y, x, -z'
'-y, -x, -z'
'y, -x, z'
'-y, x, z'
'x, z, -y'
'-x, z, y'
'-x, -z, -y'
'x, -z, y'
'z, y, -x'
'z, -y, x'
'-z, y, x'
'-z, -y, -x'
'x, y+1/2, z+1/2'
'-x, -y+1/2, z+1/2'
'-x, y+1/2, -z+1/2'
'x, -y+1/2, -z+1/2'
'z, x+1/2, y+1/2'
'z, -x+1/2, -y+1/2'
'-z, -x+1/2, y+1/2'
'-z, x+1/2, -y+1/2'
'y, z+1/2, x+1/2'
'-y, z+1/2, -x+1/2'
'y, -z+1/2, -x+1/2'
'-y, -z+1/2, x+1/2'
'y, x+1/2, -z+1/2'
'-y, -x+1/2, -z+1/2'
'y, -x+1/2, z+1/2'
'-y, x+1/2, z+1/2'
'x, z+1/2, -y+1/2'
'-x, z+1/2, y+1/2'
'-x, -z+1/2, -y+1/2'
'x, -z+1/2, y+1/2'
'z, y+1/2, -x+1/2'
'z, -y+1/2, x+1/2'
'-z, y+1/2, x+1/2'
'-z, -y+1/2, -x+1/2'
'x+1/2, y, z+1/2'
'-x+1/2, -y, z+1/2'
'-x+1/2, y, -z+1/2'
'x+1/2, -y, -z+1/2'
'z+1/2, x, y+1/2'
'z+1/2, -x, -y+1/2'
'-z+1/2, -x, y+1/2'
'-z+1/2, x, -y+1/2'
'y+1/2, z, x+1/2'
'-y+1/2, z, -x+1/2'
'y+1/2, -z, -x+1/2'
'-y+1/2, -z, x+1/2'
'y+1/2, x, -z+1/2'
'-y+1/2, -x, -z+1/2'
'y+1/2, -x, z+1/2'
'-y+1/2, x, z+1/2'
'x+1/2, z, -y+1/2'
'-x+1/2, z, y+1/2'
'-x+1/2, -z, -y+1/2'
'x+1/2, -z, y+1/2'
'z+1/2, y, -x+1/2'
'z+1/2, -y, x+1/2'
'-z+1/2, y, x+1/2'
'-z+1/2, -y, -x+1/2'
'x+1/2, y+1/2, z'
'-x+1/2, -y+1/2, z'
'-x+1/2, y+1/2, -z'
'x+1/2, -y+1/2, -z'
'z+1/2, x+1/2, y'
'z+1/2, -x+1/2, -y'
'-z+1/2, -x+1/2, y'
'-z+1/2, x+1/2, -y'
'y+1/2, z+1/2, x'
'-y+1/2, z+1/2, -x'
'y+1/2, -z+1/2, -x'
'-y+1/2, -z+1/2, x'
'y+1/2, x+1/2, -z'
'-y+1/2, -x+1/2, -z'
'y+1/2, -x+1/2, z'
'-y+1/2, x+1/2, z'
'x+1/2, z+1/2, -y'
'-x+1/2, z+1/2, y'
'-x+1/2, -z+1/2, -y'
'x+1/2, -z+1/2, y'
'z+1/2, y+1/2, -x'
'z+1/2, -y+1/2, x'
'-z+1/2, y+1/2, x'
'-z+1/2, -y+1/2, -x'
'-x, -y, -z'
'x, y, -z'
'x, -y, z'
'-x, y, z'
'-z, -x, -y'
'-z, x, y'
'z, x, -y'
'z, -x, y'
'-y, -z, -x'
'y, -z, x'
'-y, z, x'
'y, z, -x'
'-y, -x, z'
'y, x, z'
'-y, x, -z'
'y, -x, -z'
'-x, -z, y'
'x, -z, -y'
'x, z, y'
'-x, z, -y'
'-z, -y, x'
'-z, y, -x'
'z, -y, -x'
'z, y, x'
'-x, -y+1/2, -z+1/2'
'x, y+1/2, -z+1/2'
'x, -y+1/2, z+1/2'
'-x, y+1/2, z+1/2'
'-z, -x+1/2, -y+1/2'
'-z, x+1/2, y+1/2'
'z, x+1/2, -y+1/2'
'z, -x+1/2, y+1/2'
'-y, -z+1/2, -x+1/2'
'y, -z+1/2, x+1/2'
'-y, z+1/2, x+1/2'
'y, z+1/2, -x+1/2'
'-y, -x+1/2, z+1/2'
'y, x+1/2, z+1/2'
'-y, x+1/2, -z+1/2'
'y, -x+1/2, -z+1/2'
'-x, -z+1/2, y+1/2'
'x, -z+1/2, -y+1/2'
'x, z+1/2, y+1/2'
'-x, z+1/2, -y+1/2'
'-z, -y+1/2, x+1/2'
'-z, y+1/2, -x+1/2'
'z, -y+1/2, -x+1/2'
'z, y+1/2, x+1/2'
'-x+1/2, -y, -z+1/2'
'x+1/2, y, -z+1/2'
'x+1/2, -y, z+1/2'
'-x+1/2, y, z+1/2'
'-z+1/2, -x, -y+1/2'
'-z+1/2, x, y+1/2'
'z+1/2, x, -y+1/2'
'z+1/2, -x, y+1/2'
'-y+1/2, -z, -x+1/2'
'y+1/2, -z, x+1/2'
'-y+1/2, z, x+1/2'
'y+1/2, z, -x+1/2'
'-y+1/2, -x, z+1/2'
'y+1/2, x, z+1/2'
'-y+1/2, x, -z+1/2'
'y+1/2, -x, -z+1/2'
'-x+1/2, -z, y+1/2'
'x+1/2, -z, -y+1/2'
'x+1/2, z, y+1/2'
'-x+1/2, z, -y+1/2'
'-z+1/2, -y, x+1/2'
'-z+1/2, y, -x+1/2'
'z+1/2, -y, -x+1/2'
'z+1/2, y, x+1/2'
'-x+1/2, -y+1/2, -z'
'x+1/2, y+1/2, -z'
'x+1/2, -y+1/2, z'
'-x+1/2, y+1/2, z'
'-z+1/2, -x+1/2, -y'
'-z+1/2, x+1/2, y'
'z+1/2, x+1/2, -y'
'z+1/2, -x+1/2, y'
'-y+1/2, -z+1/2, -x'
'y+1/2, -z+1/2, x'
'-y+1/2, z+1/2, x'
'y+1/2, z+1/2, -x'
'-y+1/2, -x+1/2, z'
'y+1/2, x+1/2, z'
'-y+1/2, x+1/2, -z'
'y+1/2, -x+1/2, -z'
'-x+1/2, -z+1/2, y'
'x+1/2, -z+1/2, -y'
'x+1/2, z+1/2, y'
'-x+1/2, z+1/2, -y'
'-z+1/2, -y+1/2, x'
'-z+1/2, y+1/2, -x'
'z+1/2, -y+1/2, -x'
'z+1/2, y+1/2, x'

loop_
_atom_site_label
_atom_site_type_symbol
_atom_site_fract_x
_atom_site_fract_y
_atom_site_fract_z
_atom_site_U_iso_or_equiv
_atom_site_adp_type
_atom_site_occupancy
_atom_site_symmetry_multiplicity
_atom_site_Wyckoff_symbol
_atom_site_calc_flag
_atom_site_refinement_flags
_atom_site_disorder_assembly
_atom_site_disorder_group
W W 0.0000 0.0000 0.0000 0.0578(11) Uani 1 4 a d S . .
Cs Cs 0.2500 0.2500 0.2500 0.0539(11) Uani 1 8 c d S . .
Cl Cl -0.2312(6) 0.0000 0.0000 0.0600(17) Uani 1 24 e d S . .

loop_
_atom_site_aniso_label
_atom_site_aniso_U_11
_atom_site_aniso_U_22
_atom_site_aniso_U_33
_atom_site_aniso_U_23
_atom_site_aniso_U_13
_atom_site_aniso_U_12
W 0.0578(11) 0.0578(11) 0.0578(11) 0.000 0.000 0.000
Cs 0.0539(11) 0.0539(11) 0.0539(11) 0.000 0.000 0.000
Cl 0.055(3) 0.062(3) 0.062(3) 0.000 0.000 0.000

loop_
_geom_bond_atom_site_label_1
_geom_bond_atom_site_label_2
_geom_bond_distance
_geom_bond_site_symmetry_2
_geom_bond_publ_flag
W Cl 2.369(6) 105 ?
W Cl 2.369(6) 9 ?
W Cl 2.369(6) 101 ?
W Cl 2.369(6) 5 ?
W Cl 2.369(6) 97 ?
W Cl 2.369(6) . ?
W Cs 4.4362(5) . ?
W Cs 4.4362(5) 97 ?
W Cs 4.4362(5) 121 ?
W Cs 4.4362(5) 169 ?
W Cs 4.4362(5) 73_445 ?
W Cs 4.4362(5) 49_454 ?
Cs Cl 3.6273(5) 105 ?
Cs Cl 3.6273(5) 101 ?
Cs Cl 3.6273(5) 97 ?
Cs Cl 3.6273(5) 177 ?
Cs Cl 3.6273(5) 149 ?
Cs Cl 3.6273(5) 121 ?
Cs Cl 3.6273(5) 57 ?
Cs Cl 3.6273(5) 33 ?
Cs Cl 3.6273(5) 77 ?
Cs Cl 3.6273(5) 29 ?
Cs Cl 3.6273(5) 73 ?
Cs Cl 3.6273(5) 49 ?
Cl Cs 3.6273(5) 97 ?
Cl Cs 3.6273(5) 121 ?
Cl Cs 3.6273(5) 73_445 ?
Cl Cs 3.6273(5) 49_454 ?
